data_4062637
loop_
_publ_author_name
'Kimberly C. Jantunen'
'Carol J. Burns'
'Ingrid Castro-Rodriguez'
'Ryan E. Da Re'
'Jeffery T. Golden'
'David E. Morris'
'Brian L. Scott'
'Felicia L. Taw'
'Jaqueline L. Kiplinger'

_publ_section_title
;
Thorium(IV) and Uranium(IV) Ketimide Complexes Prepared
by Nitrile Insertion in ActinideAlkyl and -Aryl Bonds
;
_journal_name_full Organometallics
_journal_paper_doi 10.1021/om0343824
_journal_year 2004
_chemical_formula_sum 'C48 H54 N2 Th'
_chemical_formula_weight 890.97
_space_group_IT_number 15
_symmetry_cell_setting monoclinic
_symmetry_space_group_name_Hall '-C 2yc'
_symmetry_space_group_name_H-M 'C 1 2/c 1'
_cell_angle_alpha 90.00
_cell_angle_beta 94.673(6)
_cell_angle_gamma 90.00
_cell_formula_units_Z 4
_cell_length_a 15.416(5)
_cell_length_b 13.461(5)
_cell_length_c 19.347(6)
_cell_measurement_temperature 203(2)
_cell_volume 4001(2)
_diffrn_ambient_temperature 203(2)
_exptl_crystal_density_diffrn 1.479
_cod_original_sg_symbol_H-M 'C 2/c'
_cod_database_code 4062637

loop_
_symmetry_equiv_pos_as_xyz
'x, y, z'
'-x, y, -z+1/2'
'x+1/2, y+1/2, z'
'-x+1/2, y+1/2, -z+1/2'
'-x, -y, -z'
'x, -y, z-1/2'
'-x+1/2, -y+1/2, -z'
'x+1/2, -y+1/2, z-1/2'

loop_
_atom_site_label
_atom_site_type_symbol
_atom_site_fract_x
_atom_site_fract_y
_atom_site_fract_z
_atom_site_U_iso_or_equiv
_atom_site_adp_type
_atom_site_occupancy
_atom_site_symmetry_multiplicity
_atom_site_calc_flag
_atom_site_refinement_flags
_atom_site_disorder_assembly
_atom_site_disorder_group
N1 N -0.4226(5) 0.0599(6) 0.3223(4) 0.043(2) Uani 1 1 d . . .
Th1 Th -0.5000 0.16435(4) 0.2500 0.0308(2) Uani 1 2 d S . .
C1 C -0.4061(6) 0.1783(8) 0.1299(5) 0.041(3) Uani 1 1 d . . .
C2 C -0.3441(6) 0.1508(8) 0.1846(6) 0.044(3) Uani 1 1 d . . .
C3 C -0.3320(7) 0.2323(8) 0.2307(6) 0.046(3) Uani 1 1 d . . .
C4 C -0.3874(6) 0.3103(7) 0.2045(6) 0.043(3) Uani 1 1 d . . .
C5 C -0.4345(6) 0.2758(7) 0.1424(5) 0.037(2) Uani 1 1 d . . .
C6 C -0.4317(7) 0.1191(9) 0.0657(6) 0.053(3) Uani 1 1 d . . .
H6A H -0.4767 0.1536 0.0381 0.080 Uiso 1 1 calc R . .
H6B H -0.4528 0.0552 0.0786 0.080 Uiso 1 1 calc R . .
H6C H -0.3820 0.1106 0.0394 0.080 Uiso 1 1 calc R . .
C7 C -0.2917(7) 0.0554(9) 0.1889(7) 0.063(4) Uani 1 1 d . . .
H7A H -0.3122 0.0119 0.1518 0.095 Uiso 1 1 calc R . .
H7B H -0.2983 0.0235 0.2325 0.095 Uiso 1 1 calc R . .
H7C H -0.2314 0.0704 0.1852 0.095 Uiso 1 1 calc R . .
C8 C -0.2698(7) 0.2367(11) 0.2945(6) 0.067(4) Uani 1 1 d . . .
H8A H -0.2741 0.3005 0.3162 0.101 Uiso 1 1 calc R . .
H8B H -0.2115 0.2268 0.2819 0.101 Uiso 1 1 calc R . .
H8C H -0.2842 0.1856 0.3263 0.101 Uiso 1 1 calc R . .
C9 C -0.3863(8) 0.4142(9) 0.2320(7) 0.073(4) Uani 1 1 d . . .
H9A H -0.3494 0.4174 0.2743 0.110 Uiso 1 1 calc R . .
H9B H -0.4443 0.4335 0.2408 0.110 Uiso 1 1 calc R . .
H9C H -0.3646 0.4584 0.1985 0.110 Uiso 1 1 calc R . .
C10 C -0.4983(7) 0.3347(9) 0.0978(6) 0.058(3) Uani 1 1 d . . .
H10A H -0.5209 0.2948 0.0593 0.087 Uiso 1 1 calc R . .
H10B H -0.4702 0.3923 0.0809 0.087 Uiso 1 1 calc R . .
H10C H -0.5452 0.3550 0.1243 0.087 Uiso 1 1 calc R . .
C11 C -0.3790(6) -0.0147(8) 0.3447(5) 0.041(3) Uani 1 1 d . . .
C12 C -0.3152(6) -0.0119(8) 0.4084(5) 0.042(3) Uani 1 1 d . . .
C13 C -0.2612(7) -0.0904(9) 0.4299(7) 0.059(3) Uani 1 1 d . . .
H13 H -0.2652 -0.1498 0.4053 0.070 Uiso 1 1 calc R . .
C14 C -0.2020(8) -0.0828(12) 0.4866(7) 0.069(4) Uani 1 1 d . . .
H14 H -0.1674 -0.1368 0.5007 0.083 Uiso 1 1 calc R . .
C15 C -0.1943(8) 0.0060(13) 0.5228(7) 0.070(4) Uani 1 1 d . . .
H15 H -0.1533 0.0122 0.5606 0.084 Uiso 1 1 calc R . .
C16 C -0.2456(8) 0.0829(11) 0.5034(6) 0.066(4) Uani 1 1 d . . .
H16 H -0.2400 0.1417 0.5285 0.079 Uiso 1 1 calc R . .
C17 C -0.3065(7) 0.0774(9) 0.4473(6) 0.052(3) Uani 1 1 d . . .
H17 H -0.3416 0.1319 0.4350 0.062 Uiso 1 1 calc R . .
C18 C -0.3895(7) -0.1144(8) 0.3079(6) 0.050(3) Uani 1 1 d . . .
H18A H -0.4166 -0.1030 0.2615 0.060 Uiso 1 1 calc R . .
H18B H -0.3321 -0.1416 0.3031 0.060 Uiso 1 1 calc R . .
C19 C -0.4425(7) -0.1912(7) 0.3429(6) 0.043(3) Uani 1 1 d . . .
C20 C -0.4257(8) -0.2911(9) 0.3328(8) 0.067(4) Uani 1 1 d . . .
H20 H -0.3809 -0.3106 0.3064 0.080 Uiso 1 1 calc R . .
C21 C -0.4774(11) -0.3627(9) 0.3630(9) 0.084(5) Uani 1 1 d . . .
H21 H -0.4626 -0.4295 0.3603 0.101 Uiso 1 1 calc R . .
C22 C -0.5476(9) -0.3365(11) 0.3957(7) 0.066(4) Uani 1 1 d . . .
H22 H -0.5840 -0.3849 0.4119 0.079 Uiso 1 1 calc R . .
C23 C -0.5648(8) -0.2391(10) 0.4050(7) 0.061(3) Uani 1 1 d . . .
H23 H -0.6117 -0.2205 0.4294 0.073 Uiso 1 1 calc R . .
C24 C -0.5135(8) -0.1680(9) 0.3784(6) 0.057(3) Uani 1 1 d . . .
H24 H -0.5272 -0.1015 0.3846 0.068 Uiso 1 1 calc R . .

loop_
_atom_site_aniso_label
_atom_site_aniso_U_11
_atom_site_aniso_U_22
_atom_site_aniso_U_33
_atom_site_aniso_U_23
_atom_site_aniso_U_13
_atom_site_aniso_U_12
N1 0.045(5) 0.049(5) 0.035(5) 0.012(5) 0.005(4) 0.001(4)
Th1 0.0307(3) 0.0350(3) 0.0269(3) 0.000 0.0044(2) 0.000
C1 0.040(6) 0.052(7) 0.032(6) 0.011(5) 0.007(5) 0.001(5)
C2 0.035(6) 0.058(7) 0.043(7) 0.012(6) 0.017(5) 0.003(5)
C3 0.038(6) 0.061(8) 0.039(7) 0.004(6) 0.002(5) -0.004(5)
C4 0.029(5) 0.048(7) 0.053(8) 0.006(5) 0.003(5) -0.006(5)
C5 0.034(5) 0.036(6) 0.041(7) 0.006(5) 0.006(5) -0.001(5)
C6 0.060(7) 0.058(7) 0.044(8) -0.010(6) 0.020(6) 0.005(6)
C7 0.057(7) 0.064(8) 0.074(9) 0.024(7) 0.035(7) 0.021(6)
C8 0.047(7) 0.106(11) 0.047(8) 0.023(8) -0.006(6) -0.022(7)
C9 0.078(9) 0.064(8) 0.080(11) -0.010(8) 0.020(8) -0.038(7)
C10 0.059(7) 0.062(7) 0.053(8) 0.008(7) 0.003(6) 0.003(7)
C11 0.042(6) 0.048(7) 0.034(6) -0.004(5) 0.002(5) 0.000(5)
C12 0.042(6) 0.052(7) 0.035(6) 0.009(6) 0.014(5) 0.000(5)
C13 0.054(7) 0.061(8) 0.063(9) 0.005(6) 0.011(7) 0.015(6)
C14 0.049(8) 0.095(11) 0.062(10) 0.019(9) -0.007(7) 0.018(7)
C15 0.056(8) 0.106(11) 0.047(8) 0.013(9) -0.003(6) -0.009(8)
C16 0.069(9) 0.084(10) 0.047(9) -0.003(8) 0.016(7) -0.024(8)
C17 0.045(7) 0.067(8) 0.044(8) -0.002(6) 0.004(6) -0.001(6)
C18 0.062(7) 0.044(6) 0.044(7) 0.000(6) 0.014(6) 0.010(6)
C19 0.052(7) 0.041(7) 0.034(7) -0.004(5) -0.004(5) 0.004(5)
C20 0.064(8) 0.049(8) 0.089(11) -0.003(7) 0.016(8) 0.005(7)
C21 0.094(12) 0.044(8) 0.112(14) 0.009(8) -0.002(10) 0.001(7)
C22 0.062(8) 0.070(9) 0.063(9) 0.024(8) -0.005(7) -0.018(8)
C23 0.060(8) 0.066(9) 0.056(9) -0.004(7) 0.008(6) -0.007(7)
C24 0.064(8) 0.052(7) 0.055(8) -0.013(7) 0.012(6) 0.003(7)

loop_
_geom_bond_atom_site_label_1
_geom_bond_atom_site_label_2
_geom_bond_distance
_geom_bond_site_symmetry_2
_geom_bond_publ_flag
N1 C11 1.264(13) . ?
N1 Th1 2.256(8) . ?
Th1 N1 2.256(8) 2_455 ?
Th1 C3 2.800(10) . ?
Th1 C3 2.800(10) 2_455 ?
Th1 C2 2.811(9) 2_455 ?
Th1 C2 2.811(9) . ?
Th1 C4 2.810(10) 2_455 ?
Th1 C4 2.810(10) . ?
Th1 C5 2.819(10) 2_455 ?
Th1 C5 2.819(10) . ?
Th1 C1 2.842(10) 2_455 ?
Th1 C1 2.842(10) . ?
C1 C5 1.410(14) . ?
C1 C2 1.415(15) . ?
C1 C6 1.502(15) . ?
C2 C3 1.416(15) . ?
C2 C7 1.516(14) . ?
C3 C4 1.420(14) . ?
C3 C8 1.501(15) . ?
C4 C5 1.430(15) . ?
C4 C9 1.496(16) . ?
C5 C10 1.484(14) . ?
C11 C12 1.513(14) . ?
C11 C18 1.522(15) . ?
C12 C13 1.389(15) . ?
C12 C17 1.419(15) . ?
C13 C14 1.373(17) . ?
C14 C15 1.386(19) . ?
C15 C16 1.337(18) . ?
C16 C17 1.378(16) . ?
C18 C19 1.512(15) . ?
C19 C24 1.375(16) . ?
C19 C20 1.387(15) . ?
C20 C21 1.407(19) . ?
C21 C22 1.35(2) . ?
C22 C23 1.352(17) . ?
C23 C24 1.368(17) . ?
